data_7235880
loop_
_publ_author_name
'Tero, Tiia-Riikka'
'Salorinne, Kirsi'
'Malola, Sami'
'H\"akkinen, Hannu'
'Nissinen, Maija'

_publ_section_title
;
 Solid state halogen bonded networks vs. dynamic assemblies in solution:
 explaining N&#x22EF;X interactions of multivalent building blocks
;
_journal_issue 43
_journal_name_full CrystEngComm
_journal_page_first 8231
_journal_paper_doi 10.1039/C5CE01144B
_journal_volume 17
_journal_year 2015
_chemical_formula_moiety 'C6 F4 I2, C H Cl3, C30 H30 N2 O4'
_chemical_formula_sum 'C37 H31 Cl3 F4 I2 N2 O4'
_chemical_formula_weight 1003.79
_space_group_crystal_system orthorhombic
_space_group_IT_number 56
_space_group_name_Hall '-P 2ab 2ac'
_space_group_name_H-M_alt 'P c c n'
_atom_sites_solution_hydrogens geom
_atom_sites_solution_primary iterative
_atom_sites_solution_secondary difmap
_audit_creation_date 2014-09-23
_audit_creation_method
;
Olex2 1.2
(compiled 2014.05.21 svn.r2940 for OlexSys, GUI svn.r4846)
;
_audit_update_record
;
2015-01-22 deposited with the CCDC.
2015-09-04 downloaded from the CCDC.
;
_cell_angle_alpha 90.00
_cell_angle_beta 90.00
_cell_angle_gamma 90.00
_cell_formula_units_Z 8
_cell_length_a 11.07141(13)
_cell_length_b 44.2970(7)
_cell_length_c 15.7761(4)
_cell_measurement_reflns_used 19694
_cell_measurement_temperature 170(2)
_cell_measurement_theta_max 30.1630
_cell_measurement_theta_min 2.2840
_cell_volume 7737.1(2)
_computing_cell_refinement
'CrysAlisPro, Agilent Technologies, Version 1.171.37.31 (release 14-01-2014 CrysAlis171 .NET) (compiled Jan 14 2014,18:38:05)'
_computing_data_collection
'CrysAlisPro, Agilent Technologies, Version 1.171.37.31 (release 14-01-2014 CrysAlis171 .NET) (compiled Jan 14 2014,18:38:05)'
_computing_data_reduction
'CrysAlisPro, Agilent Technologies, Version 1.171.37.31 (release 14-01-2014 CrysAlis171 .NET) (compiled Jan 14 2014,18:38:05)'
_computing_molecular_graphics 'Olex2 (Dolomanov et al., 2009)'
_computing_publication_material 'Olex2 (Dolomanov et al., 2009)'
_computing_structure_refinement 'XL (Sheldrick, 2008)'
_computing_structure_solution
;
Superflip (Palatinus & Chapuis, 2007;Palatinus & van der Lee, 2008;
Palatinus et al., 2012)
;
_diffrn_ambient_temperature 170.15
_diffrn_detector 'CCD plate'
_diffrn_detector_area_resol_mean 16.0107
_diffrn_detector_type Eos
_diffrn_measured_fraction_theta_full 1.000
_diffrn_measured_fraction_theta_max 0.927
_diffrn_measurement_details
;
#__ type_ start__ end____ width___ exp.time_
  1 omega  -85.00    7.00   0.5000   60.0000
omega____ theta____ kappa____ phi______ frames
    -      -21.9470  -77.0000  -30.0000 184

#__ type_ start__ end____ width___ exp.time_
  2 omega  -48.00   47.00   0.5000   60.0000
omega____ theta____ kappa____ phi______ frames
    -      -21.9470   77.0000   90.0000 190

#__ type_ start__ end____ width___ exp.time_
  3 omega    2.00   92.00   0.5000   60.0000
omega____ theta____ kappa____ phi______ frames
    -       23.0408   57.0000 -150.0000 180

#__ type_ start__ end____ width___ exp.time_
  4 omega   -1.00   65.00   0.5000   60.0000
omega____ theta____ kappa____ phi______ frames
    -       23.0408  -99.0000  -90.0000 132

#__ type_ start__ end____ width___ exp.time_
  5 omega  -42.00  -16.00   0.5000   60.0000
omega____ theta____ kappa____ phi______ frames
    -       23.0408  -57.0000 -180.0000 52

#__ type_ start__ end____ width___ exp.time_
  6 omega  -46.00  -11.00   0.5000   60.0000
omega____ theta____ kappa____ phi______ frames
    -       23.0408  -57.0000   60.0000 70
;
_diffrn_measurement_device 'four-circle diffractometer'
_diffrn_measurement_device_type 'SuperNova, Single source at offset, Eos'
_diffrn_measurement_method '\w scans'
_diffrn_orient_matrix_UB_11 -0.0104215000
_diffrn_orient_matrix_UB_12 -0.0134079000
_diffrn_orient_matrix_UB_13 0.0234844000
_diffrn_orient_matrix_UB_21 0.0028923000
_diffrn_orient_matrix_UB_22 -0.0085551000
_diffrn_orient_matrix_UB_23 -0.0379369000
_diffrn_orient_matrix_UB_31 0.0631588000
_diffrn_orient_matrix_UB_32 -0.0018072000
_diffrn_orient_matrix_UB_33 0.0055997000
_diffrn_radiation_monochromator mirror
_diffrn_radiation_probe x-ray
_diffrn_radiation_type MoK\a
_diffrn_radiation_wavelength 0.71073
_diffrn_reflns_av_R_equivalents 0.0459
_diffrn_reflns_av_unetI/netI 0.0341
_diffrn_reflns_limit_h_max 15
_diffrn_reflns_limit_h_min -15
_diffrn_reflns_limit_k_max 58
_diffrn_reflns_limit_k_min -61
_diffrn_reflns_limit_l_max 20
_diffrn_reflns_limit_l_min -21
_diffrn_reflns_number 66818
_diffrn_reflns_theta_full 26.00
_diffrn_reflns_theta_max 30.64
_diffrn_reflns_theta_min 1.84
_diffrn_source 'SuperNova (Mo) X-ray Source'
_exptl_absorpt_coefficient_mu 1.894
_exptl_absorpt_correction_T_max 0.959
_exptl_absorpt_correction_T_min 0.882
_exptl_absorpt_correction_type analytical
_exptl_absorpt_process_details
'CrysAlisPro, Agilent Technologies, Version 1.171.37.31 (release 14-01-2014 CrysAlis171 .NET) (compiled Jan 14 2014,18:38:05) Analytical numeric absorption correction using a multifaceted crystal model based on expressions derived by R.C. Clark & J.S. Reid. (Clark, R. C. & Reid, J. S. (1995). Acta Cryst. A51, 887-897) Empirical absorption correction using spherical harmonics, implemented in SCALE3 ABSPACK scaling algorithm.'
_exptl_crystal_colour 'clear colourless'
_exptl_crystal_colour_lustre clear
_exptl_crystal_colour_primary colourless
_exptl_crystal_density_diffrn 1.723
_exptl_crystal_density_method 'not measured'
_exptl_crystal_description needle
_exptl_crystal_F_000 3936
_exptl_crystal_size_max 0.3092
_exptl_crystal_size_mid 0.0883
_exptl_crystal_size_min 0.0615
_refine_diff_density_max 0.553
_refine_diff_density_min -0.696
_refine_diff_density_rms 0.094
_refine_ls_extinction_method none
_refine_ls_goodness_of_fit_ref 1.106
_refine_ls_hydrogen_treatment constr
_refine_ls_matrix_type full
_refine_ls_number_parameters 473
_refine_ls_number_reflns 11088
_refine_ls_number_restraints 0
_refine_ls_restrained_S_all 1.106
_refine_ls_R_factor_all 0.0698
_refine_ls_R_factor_gt 0.0485
_refine_ls_shift/su_max 0.001
_refine_ls_shift/su_mean 0.000
_refine_ls_structure_factor_coef Fsqd
_refine_ls_weighting_details 'calc w=1/[\s^2^(Fo^2^)+(0.0250P)^2^+17.6680P] where P=(Fo^2^+2Fc^2^)/3'
_refine_ls_weighting_scheme calc
_refine_ls_wR_factor_gt 0.0973
_refine_ls_wR_factor_ref 0.1055
_reflns_number_gt 8275
_reflns_number_total 11088
_reflns_threshold_expression >2sigma(I)
_cod_data_source_file c5ce01144b2.cif
_cod_data_source_block 2-B
_cod_database_code 7235880
_chemical_oxdiff_formula 'C60 H60 N4 O8 I2 F4'
_reflns_odcompleteness_completeness 99.93
_reflns_odcompleteness_iscentric 1
_reflns_odcompleteness_theta 26.32
_olex2_refinement_description
;
1. Fixed Uiso
 At 1.2 times of:
  All C(H) groups, All C(H,H) groups
 At 1.5 times of:
  All C(H,H,H) groups
2.a Ternary CH refined with riding coordinates:
 C7(H7), C14(H14), C201(H201)
2.b Secondary CH2 refined with riding coordinates:
 C51(H51A,H51B), C41(H41A,H41B)
2.c Aromatic/amide H refined with riding coordinates:
 C9(H9), C2(H2), C5(H5), C12(H12), C43(H43), C45(H45), C46(H46), C44(H44),
 C53(H53), C54(H54), C56(H56), C55(H55)
2.d Idealised Me refined as rotating group:
 C16(H16A,H16B,H16C), C15(H15A,H15B,H15C), C18(H18A,H18B,H18C), C17(H17A,H17B,
 H17C)
;
_ins_header
;
TITL 2-B in Pccn 
REM Pccn (#56, found as Pbnb in a-cb setting)
CELL 0.71073  11.071412  44.297018  15.776135  90.0000  90.0000  90.0000
ZERR    8.00   0.000133   0.000678   0.000378   0.0000   0.0000   0.0000
LATT  1
SYMM -x+1/2,-y+1/2, z 
SYMM -x, y+1/2,-z+1/2 
SYMM  x+1/2,-y,-z+1/2 
SFAC C H N O F I
UNIT 480.00 480.00 32.00 64.00 32.00 16.00
TREF
HKLF 4
END
;
_olex2_submission_special_instructions 'No special instructions were received'

loop_
_space_group_symop_id
_space_group_symop_operation_xyz
1 'x, y, z'
2 '-x+1/2, -y+1/2, z'
3 'x+1/2, -y, -z+1/2'
4 '-x, y+1/2, -z+1/2'
5 '-x, -y, -z'
6 'x-1/2, y-1/2, -z'
7 '-x-1/2, y, z-1/2'
8 'x, -y-1/2, z-1/2'

loop_
_atom_site_label
_atom_site_type_symbol
_atom_site_fract_x
_atom_site_fract_y
_atom_site_fract_z
_atom_site_U_iso_or_equiv
_atom_site_adp_type
_atom_site_occupancy
_atom_site_calc_flag
_atom_site_refinement_flags_posn
I101 I 0.51693(2) 0.516741(6) 0.65020(2) 0.04508(8) Uani 1 d .
I104 I 0.00295(2) 0.606496(6) 0.71391(2) 0.04197(8) Uani 1 d .
Cl1 Cl 0.25394(17) 0.43073(4) 0.62242(13) 0.0984(6) Uani 1 d .
Cl2 Cl 0.20900(11) 0.43541(4) 0.44374(12) 0.0907(6) Uani 1 d .
Cl3 Cl 0.43141(13) 0.41018(3) 0.50158(14) 0.0918(6) Uani 1 d .
F103 F 0.2864(2) 0.61733(5) 0.74865(19) 0.0547(7) Uani 1 d .
F106 F 0.2346(2) 0.50667(5) 0.6063(2) 0.0591(8) Uani 1 d .
F102 F 0.4795(2) 0.58280(6) 0.7264(2) 0.0562(7) Uani 1 d .
F105 F 0.0403(2) 0.54083(6) 0.63091(19) 0.0553(7) Uani 1 d .
O11 O 0.2952(2) 0.18805(5) 0.47758(19) 0.0380(6) Uani 1 d .
O6 O 0.4270(2) 0.23357(5) 0.66359(17) 0.0336(6) Uani 1 d .
O4 O 0.7040(3) 0.31609(6) 0.70647(18) 0.0449(7) Uani 1 d .
N1 N 0.1997(3) 0.14313(8) 0.7559(3) 0.0484(9) Uani 1 d .
C16 C 0.4258(3) 0.24958(9) 0.3970(3) 0.0371(8) Uani 1 d .
H16A H 0.3882 0.2691 0.3957 0.056 Uiso 1 calc GR
H16B H 0.3775 0.2355 0.3655 0.056 Uiso 1 calc GR
H16C H 0.5048 0.2508 0.3721 0.056 Uiso 1 calc GR
N2 N 0.7143(3) 0.47816(8) 0.6203(3) 0.0492(9) Uani 1 d .
C1 C 0.5054(3) 0.26036(7) 0.5453(2) 0.0225(6) Uani 1 d .
C15 C 0.6354(3) 0.34755(8) 0.4654(3) 0.0354(9) Uani 1 d .
H15A H 0.6796 0.3651 0.4477 0.053 Uiso 1 calc GR
H15B H 0.5565 0.3535 0.4844 0.053 Uiso 1 calc GR
H15C H 0.6277 0.3338 0.4187 0.053 Uiso 1 calc GR
C7 C 0.7032(3) 0.33192(7) 0.5385(2) 0.0266(7) Uani 1 d .
H7 H 0.7028 0.3463 0.5858 0.032 Uiso 1 calc R
C13 C 0.9160(3) 0.35062(7) 0.5152(2) 0.0274(7) Uani 1 d .
C14 C 0.4367(3) 0.23892(7) 0.4887(2) 0.0259(7) Uani 1 d .
H14 H 0.3545 0.2376 0.5113 0.031 Uiso 1 calc R
C9 C 0.8853(3) 0.29767(7) 0.5056(2) 0.0236(6) Uani 1 d .
H9 H 0.8337 0.2811 0.5057 0.028 Uiso 1 calc R
C51 C 0.9392(3) 0.40343(7) 0.5466(3) 0.0345(8) Uani 1 d .
H51A H 0.9866 0.4086 0.4971 0.041 Uiso 1 calc R
H51B H 0.9940 0.3986 0.5926 0.041 Uiso 1 calc R
C11 C 0.4157(3) 0.18224(7) 0.4903(2) 0.0288(7) Uani 1 d .
C2 C 0.5723(3) 0.28500(7) 0.5171(2) 0.0243(7) Uani 1 d .
H2 H 0.5733 0.2890 0.4592 0.029 Uiso 1 calc R
C102 C 0.3714(3) 0.57219(9) 0.7007(3) 0.0406(9) Uani 1 d .
C41 C 0.4802(3) 0.20783(8) 0.7031(2) 0.0290(7) Uani 1 d .
H41A H 0.5202 0.2137 0.7553 0.035 Uiso 1 calc R
H41B H 0.5396 0.1988 0.6658 0.035 Uiso 1 calc R
C18 C 0.2130(3) 0.16363(9) 0.4872(4) 0.0528(13) Uani 1 d .
H18A H 0.2256 0.1492 0.4426 0.079 Uiso 1 calc GR
H18B H 0.1317 0.1711 0.4845 0.079 Uiso 1 calc GR
H18C H 0.2261 0.1541 0.5411 0.079 Uiso 1 calc GR
C5 C 0.5709(3) 0.27314(8) 0.6880(2) 0.0319(8) Uani 1 d .
H5 H 0.5709 0.2690 0.7457 0.038 Uiso 1 calc R
C103 C 0.2709(3) 0.58994(8) 0.7126(3) 0.0386(9) Uani 1 d .
C6 C 0.5044(3) 0.25534(7) 0.6325(2) 0.0262(7) Uani 1 d .
C8 C 0.8361(3) 0.32622(7) 0.5174(2) 0.0245(7) Uani 1 d .
C10 C 0.4910(3) 0.20731(7) 0.4935(2) 0.0227(6) Uani 1 d .
C12 C 1.0386(3) 0.34674(7) 0.5014(2) 0.0299(7) Uani 1 d .
H12 H 1.0898 0.3634 0.4994 0.036 Uiso 1 calc R
C43 C 0.4088(3) 0.15643(8) 0.7455(3) 0.0393(9) Uani 1 d .
H43 H 0.4890 0.1504 0.7501 0.047 Uiso 1 calc R
C4 C 0.6377(3) 0.29736(8) 0.6563(2) 0.0307(7) Uani 1 d .
C104 C 0.1575(3) 0.58017(8) 0.6904(3) 0.0362(9) Uani 1 d .
C3 C 0.6376(3) 0.30398(7) 0.5700(2) 0.0248(7) Uani 1 d .
C42 C 0.3811(3) 0.18562(7) 0.7217(2) 0.0308(7) Uani 1 d .
C17 C 0.6909(5) 0.31261(11) 0.7963(3) 0.0580(13) Uani 1 d .
H17A H 0.6066 0.3120 0.8106 0.087 Uiso 1 calc GR
H17B H 0.7283 0.3294 0.8246 0.087 Uiso 1 calc GR
H17C H 0.7288 0.2942 0.8139 0.087 Uiso 1 calc GR
C45 C 0.1743(4) 0.17121(10) 0.7314(4) 0.0582(14) Uani 1 d .
H45 H 0.0934 0.1765 0.7254 0.070 Uiso 1 calc R
C46 C 0.2605(4) 0.19306(9) 0.7142(3) 0.0463(11) Uani 1 d .
H46 H 0.2374 0.2124 0.6978 0.056 Uiso 1 calc R
C105 C 0.1486(3) 0.55187(9) 0.6542(3) 0.0405(9) Uani 1 d .
C106 C 0.2492(4) 0.53412(8) 0.6419(3) 0.0423(10) Uani 1 d .
C201 C 0.3187(4) 0.43696(10) 0.5231(4) 0.0602(14) Uani 1 d .
H201 H 0.3554 0.4571 0.5227 0.072 Uiso 1 calc R
C44 C 0.3165(4) 0.13624(9) 0.7625(3) 0.0479(11) Uani 1 d .
H44 H 0.3370 0.1168 0.7795 0.058 Uiso 1 calc R
C52 C 0.8592(3) 0.42936(8) 0.5711(3) 0.0338(8) Uani 1 d .
C101 C 0.3628(3) 0.54372(8) 0.6650(3) 0.0376(9) Uani 1 d .
C53 C 0.7358(3) 0.42646(9) 0.5789(3) 0.0477(11) Uani 1 d .
H53 H 0.6984 0.4081 0.5677 0.057 Uiso 1 calc R
C54 C 0.6688(4) 0.45102(9) 0.6035(3) 0.0538(13) Uani 1 d .
H54 H 0.5858 0.4485 0.6088 0.065 Uiso 1 calc R
C56 C 0.9087(3) 0.45736(8) 0.5893(3) 0.0434(10) Uani 1 d .
H56 H 0.9916 0.4604 0.5854 0.052 Uiso 1 calc R
C55 C 0.8336(4) 0.48079(9) 0.6133(3) 0.0504(12) Uani 1 d .
H55 H 0.8684 0.4994 0.6252 0.060 Uiso 1 calc R
O13 O 0.8639(2) 0.37840(5) 0.52876(19) 0.0373(6) Uani 1 d .

loop_
_atom_site_aniso_label
_atom_site_aniso_U_11
_atom_site_aniso_U_22
_atom_site_aniso_U_33
_atom_site_aniso_U_23
_atom_site_aniso_U_13
_atom_site_aniso_U_12
I101 0.03092(12) 0.03437(13) 0.0700(2) -0.00424(13) 0.00726(12) 0.00993(10)
I104 0.03158(12) 0.03720(13) 0.05713(17) -0.00685(12) 0.00216(11) 0.01210(10)
Cl1 0.0824(11) 0.1055(13) 0.1073(14) 0.0344(11) -0.0092(10) -0.0059(10)
Cl2 0.0342(6) 0.1216(13) 0.1163(14) 0.0542(11) -0.0152(7) -0.0180(7)
Cl3 0.0522(7) 0.0484(7) 0.1748(19) -0.0168(9) -0.0271(10) 0.0102(6)
F103 0.0415(13) 0.0314(12) 0.091(2) -0.0203(13) -0.0027(13) 0.0050(10)
F106 0.0446(14) 0.0357(12) 0.097(2) -0.0269(14) -0.0048(14) 0.0084(11)
F102 0.0285(11) 0.0404(13) 0.100(2) -0.0181(14) -0.0019(13) 0.0001(10)
F105 0.0299(12) 0.0480(14) 0.088(2) -0.0182(14) -0.0111(13) 0.0035(10)
O11 0.0183(11) 0.0247(12) 0.071(2) -0.0002(12) -0.0068(12) -0.0012(9)
O6 0.0279(12) 0.0276(12) 0.0452(16) 0.0083(11) 0.0063(11) -0.0068(10)
O4 0.0561(18) 0.0427(16) 0.0359(16) -0.0058(13) -0.0003(13) -0.0232(13)
N1 0.0353(17) 0.0342(18) 0.076(3) 0.0150(17) 0.0062(17) -0.0116(14)
C16 0.0370(19) 0.0304(17) 0.044(2) 0.0016(16) -0.0068(17) 0.0035(16)
N2 0.0348(17) 0.0339(18) 0.079(3) -0.0112(18) 0.0036(18) 0.0079(14)
C1 0.0175(13) 0.0190(14) 0.0309(17) -0.0017(12) 0.0038(12) 0.0022(11)
C15 0.0215(15) 0.0252(16) 0.059(3) 0.0098(16) 0.0030(16) 0.0016(13)
C7 0.0213(14) 0.0197(14) 0.039(2) 0.0008(13) 0.0054(13) -0.0008(12)
C13 0.0219(15) 0.0187(14) 0.042(2) 0.0006(14) 0.0028(14) -0.0001(12)
C14 0.0209(14) 0.0197(14) 0.037(2) 0.0007(13) -0.0013(13) 0.0024(12)
C9 0.0200(14) 0.0190(14) 0.0318(18) 0.0020(13) 0.0012(12) -0.0027(11)
C51 0.0245(16) 0.0214(16) 0.058(3) -0.0038(16) 0.0063(16) -0.0020(13)
C11 0.0178(14) 0.0244(16) 0.044(2) -0.0023(15) -0.0019(14) -0.0007(12)
C2 0.0196(14) 0.0231(15) 0.0302(18) -0.0013(13) 0.0048(12) 0.0020(12)
C102 0.0285(18) 0.0341(19) 0.059(3) -0.0017(18) 0.0009(18) 0.0023(15)
C41 0.0273(16) 0.0319(17) 0.0277(18) -0.0001(14) 0.0034(13) -0.0063(13)
C18 0.0214(17) 0.031(2) 0.106(4) 0.000(2) -0.010(2) -0.0063(15)
C5 0.0384(19) 0.0298(17) 0.0276(19) 0.0021(14) 0.0073(15) -0.0078(15)
C103 0.036(2) 0.0281(17) 0.052(3) -0.0045(17) 0.0047(18) 0.0043(15)
C6 0.0246(15) 0.0187(14) 0.0353(19) 0.0026(13) 0.0078(13) -0.0014(12)
C8 0.0192(14) 0.0204(14) 0.0339(18) 0.0021(13) 0.0008(13) -0.0003(11)
C10 0.0191(14) 0.0202(14) 0.0288(17) 0.0001(12) -0.0017(12) 0.0011(11)
C12 0.0220(15) 0.0220(15) 0.046(2) 0.0029(14) 0.0024(14) -0.0020(12)
C43 0.0312(18) 0.0284(18) 0.058(3) 0.0064(17) 0.0034(18) -0.0035(15)
C4 0.0302(17) 0.0256(16) 0.036(2) -0.0026(15) 0.0047(15) -0.0061(13)
C104 0.0281(17) 0.0293(18) 0.051(2) -0.0029(16) 0.0010(16) 0.0100(14)
C3 0.0194(14) 0.0177(14) 0.037(2) -0.0016(13) 0.0054(13) -0.0004(11)
C42 0.0296(17) 0.0249(16) 0.038(2) 0.0020(15) 0.0086(15) -0.0062(13)
C17 0.078(3) 0.058(3) 0.038(3) -0.008(2) -0.008(2) -0.025(3)
C45 0.0291(19) 0.041(2) 0.105(4) 0.022(3) 0.009(2) -0.0050(17)
C46 0.035(2) 0.0304(19) 0.074(3) 0.014(2) 0.010(2) -0.0008(16)
C105 0.0257(17) 0.037(2) 0.059(3) -0.0053(19) -0.0026(18) 0.0017(15)
C106 0.0349(19) 0.0277(18) 0.064(3) -0.0095(18) 0.0004(19) 0.0060(15)
C201 0.036(2) 0.043(2) 0.101(4) 0.012(3) -0.010(3) -0.0017(19)
C44 0.039(2) 0.031(2) 0.074(3) 0.012(2) 0.006(2) -0.0058(17)
C52 0.0268(17) 0.0228(16) 0.052(2) -0.0020(16) 0.0029(16) 0.0029(13)
C101 0.0280(17) 0.0304(18) 0.055(3) -0.0042(17) 0.0044(17) 0.0082(14)
C53 0.0288(19) 0.0282(19) 0.086(4) -0.012(2) 0.004(2) -0.0015(15)
C54 0.0261(19) 0.039(2) 0.097(4) -0.016(2) 0.005(2) 0.0036(16)
C56 0.0266(18) 0.0269(18) 0.077(3) -0.0058(19) 0.0065(19) 0.0005(14)
C55 0.036(2) 0.0252(18) 0.090(4) -0.009(2) 0.003(2) 0.0020(16)
O13 0.0218(11) 0.0161(11) 0.074(2) -0.0028(12) 0.0068(12) -0.0009(9)

loop_
_atom_type_symbol
_atom_type_description
_atom_type_scat_dispersion_real
_atom_type_scat_dispersion_imag
_atom_type_scat_source
C C 0.0033 0.0016 'International Tables Vol C Tables 4.2.6.8 and 6.1.1.4'
H H 0.0000 0.0000 'International Tables Vol C Tables 4.2.6.8 and 6.1.1.4'
N N 0.0061 0.0033 'International Tables Vol C Tables 4.2.6.8 and 6.1.1.4'
O O 0.0106 0.0060 'International Tables Vol C Tables 4.2.6.8 and 6.1.1.4'
F F 0.0171 0.0103 'International Tables Vol C Tables 4.2.6.8 and 6.1.1.4'
I I -0.4742 1.8119 'International Tables Vol C Tables 4.2.6.8 and 6.1.1.4'
Cl Cl 0.1484 0.1585 'International Tables Vol C Tables 4.2.6.8 and 6.1.1.4'

loop_
_exptl_crystal_face_index_h
_exptl_crystal_face_index_k
_exptl_crystal_face_index_l
_exptl_crystal_face_perp_dist
_exptl_oxdiff_crystal_face_indexfrac_h
_exptl_oxdiff_crystal_face_indexfrac_k
_exptl_oxdiff_crystal_face_indexfrac_l
_exptl_oxdiff_crystal_face_x
_exptl_oxdiff_crystal_face_y
_exptl_oxdiff_crystal_face_z
-1 -3 22 0.0411 -1.0003 -3.0067 22.0002 0.5674 -0.8118 0.0654
0 3 -22 0.0380 0.0003 3.0064 -22.0002 -0.5570 0.8089 -0.1286
15 -7 -1 0.1415 15.0001 -6.9963 -1.0001 -0.0860 0.1412 0.9544
-14 5 10 0.1173 -14.0003 4.9939 10.0001 0.3138 -0.4626 -0.8373
0 -62 2 0.0413 0.0002 -61.9981 1.9994 0.8782 0.4545 0.1233
-1 62 3 0.0132 -1.0003 61.9964 3.0006 -0.7503 -0.6471 -0.1584
0 -62 -1 0.0364 0.0003 -61.9972 -1.0006 0.8078 0.5684 0.1065

loop_
_geom_angle_atom_site_label_1
_geom_angle_atom_site_label_2
_geom_angle_atom_site_label_3
_geom_angle
_geom_angle_site_symmetry_1
_geom_angle_site_symmetry_3
C11 O11 C18 117.6(3) . .
C6 O6 C41 117.2(3) . .
C4 O4 C17 117.1(3) . .
C44 N1 C45 116.2(3) . .
H16A C16 H16B 109.5 . .
H16A C16 H16C 109.5 . .
H16B C16 H16C 109.5 . .
C14 C16 H16A 109.5 . .
C14 C16 H16B 109.5 . .
C14 C16 H16C 109.5 . .
C54 N2 C55 116.0(3) . .
C2 C1 C14 124.9(3) . .
C2 C1 C6 116.4(3) . .
C6 C1 C14 118.7(3) . .
H15A C15 H15B 109.5 . .
H15A C15 H15C 109.5 . .
H15B C15 H15C 109.5 . .
C7 C15 H15A 109.5 . .
C7 C15 H15B 109.5 . .
C7 C15 H15C 109.5 . .
C15 C7 H7 106.1 . .
C8 C7 C15 112.4(3) . .
C8 C7 H7 106.1 . .
C3 C7 C15 112.2(3) . .
C3 C7 H7 106.1 . .
C3 C7 C8 113.4(3) . .
C12 C13 C8 121.9(3) . .
O13 C13 C8 115.0(3) . .
O13 C13 C12 123.1(3) . .
C16 C14 H14 106.9 . .
C1 C14 C16 114.0(3) . .
C1 C14 H14 106.9 . .
C1 C14 C10 110.4(3) . .
C10 C14 C16 111.3(3) . .
C10 C14 H14 106.9 . .
C8 C9 H9 118.5 . .
C8 C9 C10 123.0(3) . 2_655
C10 C9 H9 118.5 2_655 .
H51A C51 H51B 108.5 . .
C52 C51 H51A 110.2 . .
C52 C51 H51B 110.2 . .
O13 C51 H51A 110.2 . .
O13 C51 H51B 110.2 . .
O13 C51 C52 107.6(3) . .
O11 C11 C10 116.0(3) . .
O11 C11 C12 123.0(3) . 2_655
C10 C11 C12 121.0(3) . 2_655
C1 C2 H2 118.0 . .
C3 C2 C1 124.0(3) . .
C3 C2 H2 118.0 . .
F102 C102 C103 118.5(3) . .
F102 C102 C101 120.1(3) . .
C103 C102 C101 121.3(4) . .
O6 C41 H41A 110.1 . .
O6 C41 H41B 110.1 . .
O6 C41 C42 107.9(3) . .
H41A C41 H41B 108.4 . .
C42 C41 H41A 110.1 . .
C42 C41 H41B 110.1 . .
O11 C18 H18A 109.5 . .
O11 C18 H18B 109.5 . .
O11 C18 H18C 109.5 . .
H18A C18 H18B 109.5 . .
H18A C18 H18C 109.5 . .
H18B C18 H18C 109.5 . .
C6 C5 H5 120.3 . .
C6 C5 C4 119.4(3) . .
C4 C5 H5 120.3 . .
F103 C103 C102 117.9(3) . .
F103 C103 C104 120.4(3) . .
C104 C103 C102 121.7(3) . .
O6 C6 C1 117.8(3) . .
O6 C6 C5 120.1(3) . .
C5 C6 C1 121.8(3) . .
C13 C8 C7 119.1(3) . .
C9 C8 C7 123.8(3) . .
C9 C8 C13 116.9(3) . .
C9 C10 C14 122.4(3) 2_655 .
C11 C10 C14 119.7(3) . .
C11 C10 C9 117.8(3) . 2_655
C13 C12 C11 119.4(3) . 2_655
C13 C12 H12 120.3 . .
C11 C12 H12 120.3 2_655 .
C42 C43 H43 120.2 . .
C42 C43 C44 119.6(4) . .
C44 C43 H43 120.2 . .
O4 C4 C5 123.1(3) . .
O4 C4 C3 116.2(3) . .
C3 C4 C5 120.8(3) . .
C103 C104 I104 121.6(3) . .
C103 C104 C105 117.1(3) . .
C105 C104 I104 121.2(3) . .
C2 C3 C7 123.1(3) . .
C2 C3 C4 117.5(3) . .
C4 C3 C7 119.4(3) . .
C43 C42 C41 120.3(3) . .
C43 C42 C46 117.5(3) . .
C46 C42 C41 122.2(3) . .
O4 C17 H17A 109.5 . .
O4 C17 H17B 109.5 . .
O4 C17 H17C 109.5 . .
H17A C17 H17B 109.5 . .
H17A C17 H17C 109.5 . .
H17B C17 H17C 109.5 . .
N1 C45 H45 117.9 . .
N1 C45 C46 124.3(4) . .
C46 C45 H45 117.9 . .
C42 C46 C45 118.8(4) . .
C42 C46 H46 120.6 . .
C45 C46 H46 120.6 . .
F105 C105 C104 120.4(3) . .
F105 C105 C106 118.3(3) . .
C106 C105 C104 121.3(4) . .
F106 C106 C105 118.4(4) . .
F106 C106 C101 119.9(3) . .
C101 C106 C105 121.7(3) . .
Cl1 C201 Cl2 110.6(3) . .
Cl1 C201 Cl3 111.0(3) . .
Cl1 C201 H201 108.6 . .
Cl2 C201 Cl3 109.2(3) . .
Cl2 C201 H201 108.6 . .
Cl3 C201 H201 108.6 . .
N1 C44 C43 123.6(4) . .
N1 C44 H44 118.2 . .
C43 C44 H44 118.2 . .
C53 C52 C51 122.4(3) . .
C53 C52 C56 117.2(3) . .
C56 C52 C51 120.4(3) . .
C102 C101 I101 120.5(3) . .
C106 C101 I101 122.5(3) . .
C106 C101 C102 116.9(3) . .
C52 C53 H53 120.4 . .
C54 C53 C52 119.2(4) . .
C54 C53 H53 120.4 . .
N2 C54 C53 124.6(4) . .
N2 C54 H54 117.7 . .
C53 C54 H54 117.7 . .
C52 C56 H56 120.3 . .
C55 C56 C52 119.4(4) . .
C55 C56 H56 120.3 . .
N2 C55 C56 123.6(4) . .
N2 C55 H55 118.2 . .
C56 C55 H55 118.2 . .
C13 O13 C51 119.0(3) . .

loop_
_geom_bond_atom_site_label_1
_geom_bond_atom_site_label_2
_geom_bond_distance
_geom_bond_site_symmetry_2
I101 C101 2.097(3) .
I104 C104 2.104(3) .
Cl1 C201 1.745(6) .
Cl2 C201 1.746(5) .
Cl3 C201 1.755(5) .
F103 C103 1.351(4) .
F106 C106 1.349(4) .
F102 C102 1.348(4) .
F105 C105 1.346(4) .
O11 C11 1.373(4) .
O11 C18 1.422(4) .
O6 C41 1.427(4) .
O6 C6 1.381(4) .
O4 C4 1.361(4) .
O4 C17 1.433(5) .
N1 C45 1.333(5) .
N1 C44 1.332(5) .
C16 H16A 0.9600 .
C16 H16B 0.9600 .
C16 H16C 0.9600 .
C16 C14 1.526(5) .
N2 C54 1.330(5) .
N2 C55 1.331(5) .
C1 C14 1.510(4) .
C1 C2 1.392(4) .
C1 C6 1.393(5) .
C15 H15A 0.9600 .
C15 H15B 0.9600 .
C15 H15C 0.9600 .
C15 C7 1.540(5) .
C7 H7 0.9800 .
C7 C8 1.530(4) .
C7 C3 1.519(4) .
C13 C8 1.397(4) .
C13 C12 1.385(4) .
C13 O13 1.376(4) .
C14 H14 0.9800 .
C14 C10 1.526(4) .
C9 H9 0.9300 .
C9 C8 1.389(4) .
C9 C10 1.400(4) 2_655
C51 H51A 0.9700 .
C51 H51B 0.9700 .
C51 C52 1.501(5) .
C51 O13 1.416(4) .
C11 C10 1.389(4) .
C11 C12 1.391(4) 2_655
C2 H2 0.9300 .
C2 C3 1.388(5) .
C102 C103 1.376(5) .
C102 C101 1.384(5) .
C41 H41A 0.9700 .
C41 H41B 0.9700 .
C41 C42 1.502(4) .
C18 H18A 0.9600 .
C18 H18B 0.9600 .
C18 H18C 0.9600 .
C5 H5 0.9300 .
C5 C6 1.389(5) .
C5 C4 1.396(5) .
C103 C104 1.374(5) .
C10 C9 1.400(4) 2_655
C12 C11 1.391(4) 2_655
C12 H12 0.9300 .
C43 H43 0.9300 .
C43 C42 1.381(5) .
C43 C44 1.385(5) .
C4 C3 1.392(5) .
C104 C105 1.381(5) .
C42 C46 1.381(5) .
C17 H17A 0.9600 .
C17 H17B 0.9600 .
C17 H17C 0.9600 .
C45 H45 0.9300 .
C45 C46 1.386(5) .
C46 H46 0.9300 .
C105 C106 1.377(5) .
C106 C101 1.376(5) .
C201 H201 0.9800 .
C44 H44 0.9300 .
C52 C53 1.378(5) .
C52 C56 1.385(5) .
C53 H53 0.9300 .
C53 C54 1.373(5) .
C54 H54 0.9300 .
C56 H56 0.9300 .
C56 C55 1.382(5) .
C55 H55 0.9300 .

loop_
_geom_torsion_atom_site_label_1
_geom_torsion_atom_site_label_2
_geom_torsion_atom_site_label_3
_geom_torsion_atom_site_label_4
_geom_torsion
_geom_torsion_site_symmetry_1
_geom_torsion_site_symmetry_4
I104 C104 C105 F105 1.8(6) . .
I104 C104 C105 C106 -177.4(3) . .
F103 C103 C104 I104 -1.6(6) . .
F103 C103 C104 C105 -179.7(4) . .
F106 C106 C101 I101 -1.7(6) . .
F106 C106 C101 C102 179.6(4) . .
F102 C102 C103 F103 0.8(6) . .
F102 C102 C103 C104 -177.9(4) . .
F102 C102 C101 I101 0.0(6) . .
F102 C102 C101 C106 178.7(4) . .
F105 C105 C106 F106 0.7(7) . .
F105 C105 C106 C101 -179.2(4) . .
O11 C11 C10 C14 3.9(5) . .
O11 C11 C10 C9 -179.4(3) . 2_655
O6 C41 C42 C43 168.0(3) . .
O6 C41 C42 C46 -10.6(5) . .
O4 C4 C3 C7 -3.5(5) . .
O4 C4 C3 C2 179.0(3) . .
N1 C45 C46 C42 0.7(8) . .
C16 C14 C10 C9 94.4(4) . 2_655
C16 C14 C10 C11 -89.0(4) . .
C1 C14 C10 C9 -33.2(4) . 2_655
C1 C14 C10 C11 143.4(3) . .
C1 C2 C3 C7 -175.9(3) . .
C1 C2 C3 C4 1.5(5) . .
C15 C7 C8 C13 72.4(4) . .
C15 C7 C8 C9 -112.0(4) . .
C15 C7 C3 C2 34.6(4) . .
C15 C7 C3 C4 -142.7(3) . .
C14 C1 C2 C3 -178.2(3) . .
C14 C1 C6 O6 -9.0(4) . .
C14 C1 C6 C5 176.4(3) . .
C51 C52 C53 C54 178.5(4) . .
C51 C52 C56 C55 -178.8(4) . .
C2 C1 C14 C16 -11.0(4) . .
C2 C1 C14 C10 115.1(3) . .
C2 C1 C6 O6 171.8(3) . .
C2 C1 C6 C5 -2.8(5) . .
C102 C103 C104 I104 177.1(3) . .
C102 C103 C104 C105 -1.0(7) . .
C41 O6 C6 C1 115.8(3) . .
C41 O6 C6 C5 -69.5(4) . .
C41 C42 C46 C45 179.2(4) . .
C18 O11 C11 C10 -170.3(4) . .
C18 O11 C11 C12 8.4(6) . 2_655
C5 C4 C3 C7 175.2(3) . .
C5 C4 C3 C2 -2.3(5) . .
C103 C102 C101 I101 -178.5(3) . .
C103 C102 C101 C106 0.2(7) . .
C103 C104 C105 F105 179.9(4) . .
C103 C104 C105 C106 0.7(7) . .
C6 O6 C41 C42 -172.9(3) . .
C6 C1 C14 C16 169.9(3) . .
C6 C1 C14 C10 -64.0(4) . .
C6 C1 C2 C3 1.0(5) . .
C6 C5 C4 O4 179.2(3) . .
C6 C5 C4 C3 0.5(5) . .
C8 C7 C3 C2 -94.0(4) . .
C8 C7 C3 C4 88.7(4) . .
C8 C13 C12 C11 -0.8(6) . 2_655
C8 C13 O13 C51 165.9(3) . .
C10 C9 C8 C7 -174.4(3) 2_655 .
C10 C9 C8 C13 1.3(5) 2_655 .
C12 C13 C8 C7 176.2(3) . .
C12 C13 C8 C9 0.3(5) . .
C12 C13 O13 C51 -13.3(6) . .
C12 C11 C10 C14 -174.9(3) 2_655 .
C12 C11 C10 C9 1.8(5) 2_655 2_655
C43 C42 C46 C45 0.6(7) . .
C4 C5 C6 O6 -172.4(3) . .
C4 C5 C6 C1 2.1(5) . .
C104 C105 C106 F106 179.9(4) . .
C104 C105 C106 C101 0.0(7) . .
C3 C7 C8 C13 -159.0(3) . .
C3 C7 C8 C9 16.6(5) . .
C42 C43 C44 N1 1.2(7) . .
C17 O4 C4 C5 -8.0(6) . .
C17 O4 C4 C3 170.7(4) . .
C45 N1 C44 C43 0.0(8) . .
C105 C106 C101 I101 178.2(4) . .
C105 C106 C101 C102 -0.5(7) . .
C44 N1 C45 C46 -1.0(8) . .
C44 C43 C42 C41 180.0(4) . .
C44 C43 C42 C46 -1.4(6) . .
C52 C51 O13 C13 -171.8(3) . .
C52 C53 C54 N2 0.5(8) . .
C52 C56 C55 N2 0.1(8) . .
C101 C102 C103 F103 179.3(4) . .
C101 C102 C103 C104 0.6(7) . .
C53 C52 C56 C55 -0.6(7) . .
C54 N2 C55 C56 0.7(8) . .
C56 C52 C53 C54 0.3(7) . .
C55 N2 C54 C53 -1.0(8) . .
O13 C13 C8 C7 -3.0(5) . .
O13 C13 C8 C9 -178.8(3) . .
O13 C13 C12 C11 178.3(3) . 2_655
O13 C51 C52 C53 4.1(6) . .
O13 C51 C52 C56 -177.7(4) . .
